data_4110252
loop_
_publ_author_name
'Cheng-Wei Cheng'
'Yi-Chun Kuo'
'Shu-Hao Chang'
'Ying-Chih Lin'
'Yi-Hong Liu'
'Yu Wang'

_publ_section_title
;
 Intramolecular Cyclization of Ruthenium Vinylidene Complexes with a
 Tethering Vinyl Group: Facile Cleavage and Reconstruction of the C-C
 Double Bond
;
_journal_name_full 'Journal of the American Chemical Society'
_journal_page_first 14974
_journal_page_last 14980
_journal_paper_doi 10.1021/ja074951p
_journal_volume 129
_journal_year 2007
_chemical_formula_sum 'C59 H51 F6 O3 P3 Ru'
_chemical_formula_weight 1115.98
_chemical_name_systematic
; 
 ? 
;
_space_group_IT_number 14
_symmetry_cell_setting monoclinic
_symmetry_space_group_name_Hall '-P 2ybc'
_symmetry_space_group_name_H-M 'P 1 21/c 1'
_atom_sites_solution_hydrogens geom
_atom_sites_solution_primary direct
_atom_sites_solution_secondary difmap
_audit_creation_method SHELXL-97
_cell_angle_alpha 90.00
_cell_angle_beta 104.8960(10)
_cell_angle_gamma 90.00
_cell_formula_units_Z 4
_cell_length_a 16.5383(2)
_cell_length_b 15.3990(3)
_cell_length_c 20.8194(4)
_cell_measurement_reflns_used 61371
_cell_measurement_temperature 295(2)
_cell_measurement_theta_max 27.5
_cell_measurement_theta_min 1
_cell_volume 5123.96(16)
_computing_cell_refinement 'HKL Denzo & Scalepack (Otwinowski & Minor)'
_computing_data_collection 'COLLECT (Nonius BV)'
_computing_data_reduction 'HKL Denzo & Scalepack (Otwinowski & Minor)'
_computing_molecular_graphics SHELXTL
_computing_publication_material SHELXTL
_computing_structure_refinement 'SHELXL-97 (Sheldrick, 1997)'
_computing_structure_solution 'SHELXS-97 (Sheldrick, 1990)'
_diffrn_ambient_temperature 295(2)
_diffrn_measured_fraction_theta_full 0.989
_diffrn_measured_fraction_theta_max 0.989
_diffrn_measurement_device_type 'Nonius KappaCCD'
_diffrn_measurement_method CCD
_diffrn_radiation_monochromator graphite
_diffrn_radiation_source 'fine-focus sealed tube'
_diffrn_radiation_type MoK\a
_diffrn_radiation_wavelength 0.71073
_diffrn_reflns_av_R_equivalents 0.0823
_diffrn_reflns_av_sigmaI/netI 0.0854
_diffrn_reflns_limit_h_max 21
_diffrn_reflns_limit_h_min -21
_diffrn_reflns_limit_k_max 19
_diffrn_reflns_limit_k_min -19
_diffrn_reflns_limit_l_max 26
_diffrn_reflns_limit_l_min -26
_diffrn_reflns_number 33285
_diffrn_reflns_theta_full 27.46
_diffrn_reflns_theta_max 27.46
_diffrn_reflns_theta_min 1.67
_exptl_absorpt_coefficient_mu 0.467
_exptl_absorpt_correction_T_max 0.9548
_exptl_absorpt_correction_T_min 0.9123
_exptl_absorpt_correction_type multi-scan
_exptl_absorpt_process_details
; 
multi-scan from symmetry-related measurements 
 Sortav (Blessing 1995) 
;
_exptl_crystal_density_diffrn 1.447
_exptl_crystal_F_000 2288
_exptl_crystal_size_max 0.20
_exptl_crystal_size_mid 0.15
_exptl_crystal_size_min 0.10
_refine_diff_density_max 0.625
_refine_diff_density_min -0.582
_refine_diff_density_rms 0.071
_refine_ls_extinction_coef 0.00015(9)
_refine_ls_extinction_expression Fc^*^=kFc[1+0.001xFc^2^\l^3^/sin(2\q)]^-1/4^
_refine_ls_extinction_method SHELXL
_refine_ls_goodness_of_fit_ref 0.997
_refine_ls_hydrogen_treatment constr
_refine_ls_matrix_type full
_refine_ls_number_parameters 659
_refine_ls_number_reflns 11596
_refine_ls_number_restraints 0
_refine_ls_restrained_S_all 0.997
_refine_ls_R_factor_all 0.1145
_refine_ls_R_factor_gt 0.0527
_refine_ls_shift/su_max 0.004
_refine_ls_shift/su_mean 0.000
_refine_ls_structure_factor_coef Fsqd
_refine_ls_weighting_details 'calc w=1/[\s^2^(Fo^2^)+(0.0471P)^2^+4.3814P] where P=(Fo^2^+2Fc^2^)/3'
_refine_ls_weighting_scheme calc
_refine_ls_wR_factor_gt 0.1050
_refine_ls_wR_factor_ref 0.1291
_reflns_number_gt 6942
_reflns_number_total 11596
_reflns_threshold_expression >2sigma(I)
_cod_data_source_file ja074951psi20070705_042614.cif
_cod_data_source_block ic12260
_cod_original_cell_volume 5123.96(15)
_cod_database_code 4110252

loop_
_symmetry_equiv_pos_as_xyz
'x, y, z'
'-x, y+1/2, -z+1/2'
'-x, -y, -z'
'x, -y-1/2, z-1/2'

loop_
_atom_site_label
_atom_site_type_symbol
_atom_site_fract_x
_atom_site_fract_y
_atom_site_fract_z
_atom_site_U_iso_or_equiv
_atom_site_adp_type
_atom_site_occupancy
_atom_site_symmetry_multiplicity
_atom_site_calc_flag
_atom_site_refinement_flags
_atom_site_disorder_assembly
_atom_site_disorder_group
Ru1 Ru 0.331793(18) 0.03944(2) 0.779357(14) 0.03563(10) Uani 1 1 d . . .
P1 P 0.24593(6) 0.05860(6) 0.67829(5) 0.0388(2) Uani 1 1 d . . .
P2 P 0.40946(6) -0.07389(7) 0.74828(5) 0.0380(2) Uani 1 1 d . . .
O1 O 0.14768(15) 0.07470(18) 0.66802(12) 0.0478(7) Uani 1 1 d . . .
O2 O 0.27554(16) 0.14422(18) 0.64667(13) 0.0504(7) Uani 1 1 d . . .
O3 O 0.24016(16) -0.01389(18) 0.62283(12) 0.0474(7) Uani 1 1 d . . .
C1 C 0.2516(2) -0.0397(3) 0.80321(17) 0.0385(8) Uani 1 1 d . . .
C2 C 0.2052(2) -0.1067(3) 0.76111(18) 0.0416(9) Uani 1 1 d . . .
H2A H 0.2192 -0.1188 0.7216 0.050 Uiso 1 1 calc R . .
C3 C 0.1434(2) -0.1525(3) 0.77514(19) 0.0509(10) Uani 1 1 d . . .
H3A H 0.1150 -0.1924 0.7439 0.061 Uiso 1 1 calc R . .
C4 C 0.1175(2) -0.1431(3) 0.83805(19) 0.0504(10) Uani 1 1 d . . .
H4A H 0.0994 -0.1991 0.8505 0.060 Uiso 1 1 calc R . .
H4B H 0.0704 -0.1036 0.8309 0.060 Uiso 1 1 calc R . .
C5 C 0.1885(2) -0.1087(3) 0.89498(18) 0.0437(9) Uani 1 1 d . . .
C6 C 0.2255(2) -0.0282(3) 0.86812(18) 0.0433(9) Uani 1 1 d . . .
H6A H 0.1845 0.0181 0.8617 0.052 Uiso 1 1 calc R . .
H6B H 0.2742 -0.0091 0.9021 0.052 Uiso 1 1 calc R . .
C7 C 0.1523(2) -0.0859(3) 0.95412(19) 0.0479(10) Uani 1 1 d . . .
C8 C 0.1173(3) -0.1525(3) 0.9830(2) 0.0615(12) Uani 1 1 d . . .
H8A H 0.1148 -0.2083 0.9655 0.074 Uiso 1 1 calc R . .
C9 C 0.0863(3) -0.1368(4) 1.0377(2) 0.0775(16) Uani 1 1 d . . .
H9A H 0.0622 -0.1819 1.0561 0.093 Uiso 1 1 calc R . .
C10 C 0.0906(3) -0.0555(4) 1.0650(3) 0.0800(17) Uani 1 1 d . . .
H10A H 0.0700 -0.0454 1.1019 0.096 Uiso 1 1 calc R . .
C11 C 0.1255(3) 0.0104(4) 1.0377(3) 0.0817(16) Uani 1 1 d . . .
H11A H 0.1294 0.0656 1.0564 0.098 Uiso 1 1 calc R . .
C12 C 0.1553(3) -0.0045(4) 0.9821(2) 0.0663(13) Uani 1 1 d . . .
H12A H 0.1777 0.0414 0.9634 0.080 Uiso 1 1 calc R . .
C13 C 0.2576(2) -0.1762(3) 0.92071(19) 0.0451(10) Uani 1 1 d . . .
C14 C 0.2570(3) -0.2593(3) 0.8953(2) 0.0600(12) Uani 1 1 d . . .
H14A H 0.2146 -0.2751 0.8583 0.072 Uiso 1 1 calc R . .
C15 C 0.3178(4) -0.3197(4) 0.9236(3) 0.0751(15) Uani 1 1 d . . .
H15A H 0.3160 -0.3753 0.9057 0.090 Uiso 1 1 calc R . .
C16 C 0.3801(3) -0.2975(4) 0.9776(3) 0.0735(15) Uani 1 1 d . . .
H16A H 0.4208 -0.3382 0.9967 0.088 Uiso 1 1 calc R . .
C17 C 0.3835(3) -0.2161(4) 1.0040(2) 0.0674(14) Uani 1 1 d . . .
H17A H 0.4262 -0.2013 1.0411 0.081 Uiso 1 1 calc R . .
C18 C 0.3226(3) -0.1555(3) 0.9753(2) 0.0565(11) Uani 1 1 d . . .
H18A H 0.3256 -0.0999 0.9930 0.068 Uiso 1 1 calc R . .
C19 C 0.4554(3) 0.1053(3) 0.8310(3) 0.0701(15) Uani 1 1 d . . .
H19A H 0.5111 0.0822 0.8326 0.084 Uiso 1 1 calc R . .
C20 C 0.4122(3) 0.1626(3) 0.7846(2) 0.0659(13) Uani 1 1 d . . .
H20A H 0.4314 0.1881 0.7481 0.079 Uiso 1 1 calc R . .
C21 C 0.3385(3) 0.1829(3) 0.8019(3) 0.0647(13) Uani 1 1 d . . .
H21A H 0.2974 0.2264 0.7799 0.078 Uiso 1 1 calc R . .
C22 C 0.3378(3) 0.1387(3) 0.8599(2) 0.0671(14) Uani 1 1 d . . .
H22A H 0.2967 0.1462 0.8860 0.081 Uiso 1 1 calc R . .
C23 C 0.4106(3) 0.0888(3) 0.8780(2) 0.0685(14) Uani 1 1 d . . .
H23A H 0.4299 0.0549 0.9189 0.082 Uiso 1 1 calc R . .
C24 C 0.1064(2) 0.1082(3) 0.71386(19) 0.0447(10) Uani 1 1 d . . .
C25 C 0.0495(3) 0.0547(3) 0.7314(2) 0.0582(12) Uani 1 1 d . . .
H25A H 0.0406 -0.0015 0.7147 0.070 Uiso 1 1 calc R . .
C26 C 0.0052(3) 0.0868(4) 0.7749(2) 0.0703(14) Uani 1 1 d . . .
H26A H -0.0333 0.0513 0.7879 0.084 Uiso 1 1 calc R . .
C27 C 0.0177(3) 0.1697(4) 0.7987(2) 0.0685(14) Uani 1 1 d . . .
H27A H -0.0112 0.1901 0.8285 0.082 Uiso 1 1 calc R . .
C28 C 0.0729(3) 0.2226(3) 0.7786(2) 0.0664(13) Uani 1 1 d . . .
H28A H 0.0802 0.2796 0.7939 0.080 Uiso 1 1 calc R . .
C29 C 0.1178(3) 0.1923(3) 0.7357(2) 0.0573(11) Uani 1 1 d . . .
H29A H 0.1552 0.2283 0.7220 0.069 Uiso 1 1 calc R . .
C30 C 0.2423(3) 0.1743(3) 0.5812(2) 0.0514(10) Uani 1 1 d . . .
C31 C 0.1732(3) 0.2247(3) 0.5659(2) 0.0649(13) Uani 1 1 d . . .
H31A H 0.1445 0.2379 0.5976 0.078 Uiso 1 1 calc R . .
C32 C 0.1461(3) 0.2567(4) 0.5005(3) 0.0848(17) Uani 1 1 d . . .
H32A H 0.0990 0.2921 0.4889 0.102 Uiso 1 1 calc R . .
C33 C 0.1876(4) 0.2366(4) 0.4546(3) 0.0895(19) Uani 1 1 d . . .
H33A H 0.1686 0.2575 0.4115 0.107 Uiso 1 1 calc R . .
C34 C 0.2564(4) 0.1863(4) 0.4710(3) 0.0890(18) Uani 1 1 d . . .
H34A H 0.2847 0.1728 0.4390 0.107 Uiso 1 1 calc R . .
C35 C 0.2854(3) 0.1546(3) 0.5345(2) 0.0718(14) Uani 1 1 d . . .
H35A H 0.3333 0.1204 0.5458 0.086 Uiso 1 1 calc R . .
C36 C 0.1729(2) -0.0424(3) 0.56989(19) 0.0474(10) Uani 1 1 d . . .
C37 C 0.1825(3) -0.0391(3) 0.5067(2) 0.0672(13) Uani 1 1 d . . .
H37A H 0.2307 -0.0155 0.4987 0.081 Uiso 1 1 calc R . .
C38 C 0.1204(4) -0.0710(4) 0.4551(2) 0.0822(16) Uani 1 1 d . . .
H38A H 0.1268 -0.0693 0.4120 0.099 Uiso 1 1 calc R . .
C39 C 0.0499(4) -0.1049(4) 0.4664(3) 0.0820(16) Uani 1 1 d . . .
H39A H 0.0077 -0.1254 0.4310 0.098 Uiso 1 1 calc R . .
C40 C 0.0405(3) -0.1090(3) 0.5298(3) 0.0768(15) Uani 1 1 d . . .
H40A H -0.0078 -0.1330 0.5375 0.092 Uiso 1 1 calc R . .
C41 C 0.1026(3) -0.0776(3) 0.5823(2) 0.0621(12) Uani 1 1 d . . .
H41A H 0.0967 -0.0803 0.6255 0.075 Uiso 1 1 calc R . .
C42 C 0.4599(2) -0.0505(3) 0.68154(18) 0.0435(9) Uani 1 1 d . . .
C43 C 0.4611(2) 0.0318(3) 0.6560(2) 0.0518(10) Uani 1 1 d . . .
H43A H 0.4329 0.0768 0.6708 0.062 Uiso 1 1 calc R . .
C44 C 0.5046(3) 0.0481(4) 0.6081(2) 0.0654(13) Uani 1 1 d . . .
H44A H 0.5052 0.1037 0.5909 0.079 Uiso 1 1 calc R . .
C45 C 0.5464(3) -0.0175(4) 0.5863(2) 0.0670(14) Uani 1 1 d . . .
H45A H 0.5755 -0.0062 0.5545 0.080 Uiso 1 1 calc R . .
C46 C 0.5455(3) -0.0999(4) 0.6111(2) 0.0633(13) Uani 1 1 d . . .
H46A H 0.5744 -0.1442 0.5963 0.076 Uiso 1 1 calc R . .
C47 C 0.5019(2) -0.1171(3) 0.6580(2) 0.0548(11) Uani 1 1 d . . .
H47A H 0.5005 -0.1733 0.6740 0.066 Uiso 1 1 calc R . .
C48 C 0.3651(2) -0.1814(3) 0.72289(19) 0.0429(9) Uani 1 1 d . . .
C49 C 0.3232(3) -0.1951(3) 0.6565(2) 0.0519(10) Uani 1 1 d . . .
H49A H 0.3192 -0.1504 0.6258 0.062 Uiso 1 1 calc R . .
C50 C 0.2874(3) -0.2749(3) 0.6362(2) 0.0670(13) Uani 1 1 d . . .
H50A H 0.2597 -0.2836 0.5918 0.080 Uiso 1 1 calc R . .
C51 C 0.2924(4) -0.3414(3) 0.6808(3) 0.0788(16) Uani 1 1 d . . .
H51A H 0.2677 -0.3947 0.6669 0.095 Uiso 1 1 calc R . .
C52 C 0.3341(3) -0.3290(3) 0.7462(3) 0.0765(15) Uani 1 1 d . . .
H52A H 0.3382 -0.3742 0.7765 0.092 Uiso 1 1 calc R . .
C53 C 0.3703(3) -0.2493(3) 0.7671(2) 0.0588(12) Uani 1 1 d . . .
H53A H 0.3983 -0.2414 0.8115 0.071 Uiso 1 1 calc R . .
C54 C 0.4982(2) -0.0974(3) 0.81976(19) 0.0437(9) Uani 1 1 d . . .
C55 C 0.5808(3) -0.0890(3) 0.8158(2) 0.0612(12) Uani 1 1 d . . .
H55A H 0.5919 -0.0731 0.7758 0.073 Uiso 1 1 calc R . .
C56 C 0.6462(3) -0.1041(4) 0.8712(3) 0.0803(16) Uani 1 1 d . . .
H56A H 0.7010 -0.0983 0.8682 0.096 Uiso 1 1 calc R . .
C57 C 0.6312(3) -0.1274(4) 0.9303(3) 0.0798(16) Uani 1 1 d . . .
H57A H 0.6754 -0.1377 0.9674 0.096 Uiso 1 1 calc R . .
C58 C 0.5502(3) -0.1353(3) 0.9345(2) 0.0685(14) Uani 1 1 d . . .
H58A H 0.5398 -0.1511 0.9747 0.082 Uiso 1 1 calc R . .
C59 C 0.4841(3) -0.1203(3) 0.8803(2) 0.0539(11) Uani 1 1 d . . .
H59A H 0.4296 -0.1256 0.8843 0.065 Uiso 1 1 calc R . .
P3 P 0.20634(9) 0.44879(10) 0.78479(10) 0.0866(5) Uani 1 1 d . . .
F1 F 0.1245(2) 0.4343(3) 0.8089(3) 0.157(2) Uani 1 1 d . A .
F2 F 0.2921(2) 0.4663(3) 0.7695(2) 0.1233(14) Uani 1 1 d . A .
F3 F 0.2537(3) 0.4761(3) 0.8610(3) 0.1653(19) Uani 1 1 d . A .
F6 F 0.2328(2) 0.3540(2) 0.80766(19) 0.1052(11) Uani 1 1 d . A .
F4 F 0.1826(3) 0.5481(3) 0.7788(3) 0.128(3) Uani 0.781(8) 1 d P A 1
F5 F 0.1530(5) 0.4232(5) 0.7189(3) 0.160(3) Uani 0.781(8) 1 d P A 1
F5' F 0.2096(12) 0.3691(14) 0.7166(9) 0.114(7) Uiso 0.219(8) 1 d P A 2
F4' F 0.1780(9) 0.5046(13) 0.7161(8) 0.092(6) Uiso 0.219(8) 1 d P A 2

loop_
_atom_site_aniso_label
_atom_site_aniso_U_11
_atom_site_aniso_U_22
_atom_site_aniso_U_33
_atom_site_aniso_U_23
_atom_site_aniso_U_13
_atom_site_aniso_U_12
Ru1 0.03621(16) 0.03523(17) 0.03440(17) -0.00256(14) 0.00714(12) -0.00400(14)
P1 0.0388(5) 0.0391(6) 0.0378(5) 0.0005(4) 0.0083(4) -0.0037(4)
P2 0.0383(5) 0.0403(6) 0.0352(5) 0.0009(4) 0.0092(4) -0.0018(4)
O1 0.0393(14) 0.0583(18) 0.0432(15) -0.0061(13) 0.0060(12) 0.0009(13)
O2 0.0531(16) 0.0476(17) 0.0453(16) 0.0072(13) 0.0033(13) -0.0107(13)
O3 0.0464(15) 0.0507(18) 0.0419(15) -0.0099(13) 0.0057(12) -0.0003(13)
C1 0.0359(18) 0.043(2) 0.0342(19) 0.0022(18) 0.0047(15) 0.0038(17)
C2 0.042(2) 0.046(2) 0.036(2) -0.0034(18) 0.0093(17) -0.0054(18)
C3 0.050(2) 0.058(3) 0.042(2) -0.004(2) 0.0059(19) -0.015(2)
C4 0.044(2) 0.056(3) 0.051(2) 0.006(2) 0.0122(19) -0.009(2)
C5 0.042(2) 0.048(2) 0.043(2) -0.0011(19) 0.0135(17) -0.0054(18)
C6 0.045(2) 0.045(2) 0.043(2) -0.0012(19) 0.0158(17) -0.0053(18)
C7 0.043(2) 0.060(3) 0.043(2) 0.002(2) 0.0151(18) -0.002(2)
C8 0.065(3) 0.066(3) 0.059(3) 0.007(2) 0.026(2) -0.004(2)
C9 0.066(3) 0.111(5) 0.064(3) 0.015(3) 0.034(3) -0.013(3)
C10 0.073(3) 0.117(5) 0.062(3) 0.001(3) 0.038(3) 0.001(3)
C11 0.093(4) 0.093(4) 0.072(3) -0.013(3) 0.043(3) 0.002(3)
C12 0.074(3) 0.073(3) 0.062(3) -0.005(3) 0.035(3) -0.005(3)
C13 0.045(2) 0.051(3) 0.042(2) 0.006(2) 0.0177(18) -0.0036(19)
C14 0.074(3) 0.053(3) 0.053(3) 0.001(2) 0.016(2) 0.001(2)
C15 0.099(4) 0.061(3) 0.070(3) 0.007(3) 0.029(3) 0.020(3)
C16 0.083(4) 0.083(4) 0.058(3) 0.021(3) 0.025(3) 0.033(3)
C17 0.060(3) 0.095(4) 0.045(3) 0.005(3) 0.009(2) 0.013(3)
C18 0.059(3) 0.064(3) 0.047(2) 0.005(2) 0.014(2) 0.003(2)
C19 0.042(2) 0.063(3) 0.098(4) -0.041(3) 0.005(3) -0.013(2)
C20 0.080(4) 0.053(3) 0.067(3) -0.015(3) 0.023(3) -0.034(3)
C21 0.066(3) 0.036(2) 0.079(3) -0.010(2) -0.006(3) -0.003(2)
C22 0.083(4) 0.062(3) 0.066(3) -0.031(3) 0.035(3) -0.026(3)
C23 0.094(4) 0.052(3) 0.045(3) -0.009(2) -0.008(3) -0.009(3)
C24 0.034(2) 0.056(3) 0.043(2) -0.001(2) 0.0076(17) -0.0008(19)
C25 0.049(2) 0.061(3) 0.064(3) 0.006(2) 0.014(2) -0.004(2)
C26 0.055(3) 0.090(4) 0.071(3) 0.010(3) 0.025(2) -0.009(3)
C27 0.053(3) 0.097(4) 0.058(3) -0.007(3) 0.019(2) 0.008(3)
C28 0.067(3) 0.060(3) 0.072(3) -0.016(3) 0.017(3) 0.003(3)
C29 0.054(3) 0.059(3) 0.061(3) -0.004(2) 0.017(2) -0.005(2)
C30 0.056(3) 0.047(3) 0.046(2) 0.008(2) 0.004(2) -0.011(2)
C31 0.057(3) 0.067(3) 0.065(3) 0.018(3) 0.008(2) -0.001(2)
C32 0.065(3) 0.073(4) 0.098(4) 0.030(3) -0.011(3) -0.007(3)
C33 0.113(5) 0.089(5) 0.050(3) 0.017(3) -0.007(3) -0.033(4)
C34 0.123(5) 0.093(5) 0.049(3) 0.009(3) 0.020(3) -0.012(4)
C35 0.087(4) 0.073(4) 0.058(3) 0.015(3) 0.024(3) 0.003(3)
C36 0.051(2) 0.041(2) 0.043(2) -0.006(2) -0.0002(18) 0.001(2)
C37 0.085(3) 0.068(3) 0.047(3) -0.013(3) 0.015(2) -0.011(3)
C38 0.115(5) 0.078(4) 0.044(3) -0.011(3) 0.003(3) 0.001(4)
C39 0.089(4) 0.069(4) 0.063(4) -0.017(3) -0.024(3) 0.003(3)
C40 0.068(3) 0.067(4) 0.084(4) -0.014(3) -0.001(3) -0.012(3)
C41 0.066(3) 0.058(3) 0.055(3) -0.013(2) 0.003(2) -0.011(2)
C42 0.037(2) 0.055(3) 0.039(2) 0.001(2) 0.0109(16) -0.0024(19)
C43 0.045(2) 0.064(3) 0.049(2) 0.007(2) 0.0158(19) -0.003(2)
C44 0.061(3) 0.079(4) 0.057(3) 0.021(3) 0.018(2) -0.009(3)
C45 0.052(3) 0.103(5) 0.051(3) 0.007(3) 0.023(2) -0.008(3)
C46 0.050(3) 0.085(4) 0.060(3) -0.008(3) 0.024(2) 0.001(2)
C47 0.051(2) 0.059(3) 0.057(3) 0.002(2) 0.019(2) 0.001(2)
C48 0.046(2) 0.040(2) 0.044(2) -0.0052(19) 0.0147(18) -0.0006(18)
C49 0.056(3) 0.049(3) 0.050(3) -0.007(2) 0.013(2) -0.005(2)
C50 0.070(3) 0.072(4) 0.058(3) -0.023(3) 0.017(2) -0.014(3)
C51 0.104(4) 0.049(3) 0.089(4) -0.019(3) 0.035(3) -0.025(3)
C52 0.102(4) 0.050(3) 0.077(4) 0.007(3) 0.021(3) -0.019(3)
C53 0.077(3) 0.051(3) 0.050(3) 0.002(2) 0.021(2) -0.011(2)
C54 0.046(2) 0.042(2) 0.042(2) 0.0018(18) 0.0085(18) 0.0039(18)
C55 0.046(2) 0.081(4) 0.054(3) 0.008(2) 0.008(2) 0.002(2)
C56 0.046(3) 0.108(5) 0.078(4) 0.010(3) -0.001(2) 0.010(3)
C57 0.060(3) 0.102(5) 0.062(3) 0.012(3) -0.011(3) 0.015(3)
C58 0.076(3) 0.081(4) 0.040(3) 0.003(2) 0.001(2) 0.003(3)
C59 0.055(3) 0.061(3) 0.045(2) 0.000(2) 0.011(2) 0.001(2)
P3 0.0577(8) 0.0679(10) 0.1351(15) 0.0298(10) 0.0261(9) 0.0056(7)
F1 0.096(3) 0.108(3) 0.291(6) 0.039(4) 0.093(3) 0.010(2)
F2 0.089(2) 0.120(3) 0.179(4) 0.031(3) 0.068(3) 0.007(2)
F3 0.156(4) 0.158(5) 0.184(5) -0.063(4) 0.047(4) -0.023(3)
F6 0.106(2) 0.064(2) 0.140(3) 0.007(2) 0.022(2) 0.0118(18)
F4 0.071(3) 0.064(3) 0.245(8) 0.017(4) 0.036(3) 0.012(2)
F5 0.179(6) 0.151(6) 0.103(4) -0.018(4) -0.046(4) 0.030(5)

loop_
_atom_type_symbol
_atom_type_description
_atom_type_scat_dispersion_real
_atom_type_scat_dispersion_imag
_atom_type_scat_source
C C 0.0033 0.0016 'International Tables Vol C Tables 4.2.6.8 and 6.1.1.4'
H H 0.0000 0.0000 'International Tables Vol C Tables 4.2.6.8 and 6.1.1.4'
O O 0.0106 0.0060 'International Tables Vol C Tables 4.2.6.8 and 6.1.1.4'
F F 0.0171 0.0103 'International Tables Vol C Tables 4.2.6.8 and 6.1.1.4'
P P 0.1023 0.0942 'International Tables Vol C Tables 4.2.6.8 and 6.1.1.4'
Ru Ru -1.2594 0.8363 'International Tables Vol C Tables 4.2.6.8 and 6.1.1.4'

loop_
_geom_angle_atom_site_label_1
_geom_angle_atom_site_label_2
_geom_angle_atom_site_label_3
_geom_angle
C1 Ru1 P1 90.75(10)
C1 Ru1 C22 97.87(16)
P1 Ru1 C22 120.48(16)
C1 Ru1 C21 123.88(18)
P1 Ru1 C21 93.00(13)
C22 Ru1 C21 35.88(17)
C1 Ru1 C23 104.39(17)
P1 Ru1 C23 152.72(14)
C22 Ru1 C23 36.02(18)
C21 Ru1 C23 59.72(18)
C1 Ru1 C19 137.63(19)
P1 Ru1 C19 131.21(17)
C22 Ru1 C19 59.08(17)
C21 Ru1 C19 58.51(17)
C23 Ru1 C19 35.70(18)
C1 Ru1 C20 157.15(16)
P1 Ru1 C20 98.95(14)
C22 Ru1 C20 59.39(17)
C21 Ru1 C20 35.53(17)
C23 Ru1 C20 59.29(18)
C19 Ru1 C20 34.64(18)
C1 Ru1 P2 93.52(11)
P1 Ru1 P2 95.66(4)
C22 Ru1 P2 141.71(15)
C21 Ru1 P2 141.46(13)
C23 Ru1 P2 105.71(15)
C19 Ru1 P2 88.45(12)
C20 Ru1 P2 105.94(14)
O3 P1 O1 98.17(14)
O3 P1 O2 104.26(15)
O1 P1 O2 102.93(15)
O3 P1 Ru1 119.72(11)
O1 P1 Ru1 121.53(10)
O2 P1 Ru1 107.91(11)
C42 P2 C48 100.69(18)
C42 P2 C54 103.24(17)
C48 P2 C54 103.45(18)
C42 P2 Ru1 116.72(14)
C48 P2 Ru1 122.87(12)
C54 P2 Ru1 107.58(13)
C24 O1 P1 128.2(2)
C30 O2 P1 125.6(2)
C36 O3 P1 132.0(2)
C2 C1 C6 113.2(3)
C2 C1 Ru1 125.6(3)
C6 C1 Ru1 121.0(3)
C3 C2 C1 124.3(3)
C3 C2 H2A 117.8
C1 C2 H2A 117.8
C2 C3 C4 123.5(4)
C2 C3 H3A 118.2
C4 C3 H3A 118.2
C3 C4 C5 112.2(3)
C3 C4 H4A 109.2
C5 C4 H4A 109.2
C3 C4 H4B 109.2
C5 C4 H4B 109.2
H4A C4 H4B 107.9
C4 C5 C13 112.9(3)
C4 C5 C7 108.6(3)
C13 C5 C7 106.4(3)
C4 C5 C6 107.0(3)
C13 C5 C6 109.9(3)
C7 C5 C6 112.1(3)
C1 C6 C5 116.9(3)
C1 C6 H6A 108.1
C5 C6 H6A 108.1
C1 C6 H6B 108.1
C5 C6 H6B 108.1
H6A C6 H6B 107.3
C12 C7 C8 117.6(4)
C12 C7 C5 124.5(4)
C8 C7 C5 117.9(4)
C9 C8 C7 120.7(5)
C9 C8 H8A 119.6
C7 C8 H8A 119.6
C10 C9 C8 120.6(5)
C10 C9 H9A 119.7
C8 C9 H9A 119.7
C11 C10 C9 119.4(5)
C11 C10 H10A 120.3
C9 C10 H10A 120.3
C10 C11 C12 120.3(6)
C10 C11 H11A 119.8
C12 C11 H11A 119.8
C7 C12 C11 121.4(5)
C7 C12 H12A 119.3
C11 C12 H12A 119.3
C14 C13 C18 116.9(4)
C14 C13 C5 124.1(4)
C18 C13 C5 118.8(4)
C13 C14 C15 121.7(5)
C13 C14 H14A 119.1
C15 C14 H14A 119.1
C16 C15 C14 119.8(5)
C16 C15 H15A 120.1
C14 C15 H15A 120.1
C15 C16 C17 120.5(5)
C15 C16 H16A 119.7
C17 C16 H16A 119.7
C16 C17 C18 119.6(5)
C16 C17 H17A 120.2
C18 C17 H17A 120.2
C13 C18 C17 121.5(5)
C13 C18 H18A 119.2
C17 C18 H18A 119.2
C20 C19 C23 109.7(4)
C20 C19 Ru1 73.3(3)
C23 C19 Ru1 71.2(3)
C20 C19 H19A 125.1
C23 C19 H19A 125.1
Ru1 C19 H19A 125.1
C19 C20 C21 107.2(4)
C19 C20 Ru1 72.1(3)
C21 C20 Ru1 70.4(2)
C19 C20 H20A 126.3
C21 C20 H20A 126.3
Ru1 C20 H20A 126.3
C22 C21 C20 108.6(5)
C22 C21 Ru1 72.0(3)
C20 C21 Ru1 74.1(3)
C22 C21 H21A 125.5
C20 C21 H21A 125.5
Ru1 C21 H21A 125.5
C21 C22 C23 107.7(4)
C21 C22 Ru1 72.1(3)
C23 C22 Ru1 72.3(3)
C21 C22 H22A 126.0
C23 C22 H22A 126.0
Ru1 C22 H22A 126.0
C19 C23 C22 106.7(4)
C19 C23 Ru1 73.1(3)
C22 C23 Ru1 71.6(3)
C19 C23 H23A 126.4
C22 C23 H23A 126.4
Ru1 C23 H23A 126.4
C25 C24 C29 121.7(4)
C25 C24 O1 116.6(4)
C29 C24 O1 121.5(4)
C24 C25 C26 118.2(5)
C24 C25 H25A 120.9
C26 C25 H25A 120.9
C27 C26 C25 120.7(4)
C27 C26 H26A 119.6
C25 C26 H26A 119.6
C26 C27 C28 119.8(4)
C26 C27 H27A 120.1
C28 C27 H27A 120.1
C27 C28 C29 120.5(5)
C27 C28 H28A 119.7
C29 C28 H28A 119.7
C24 C29 C28 119.0(4)
C24 C29 H29A 120.5
C28 C29 H29A 120.5
C31 C30 C35 121.3(4)
C31 C30 O2 120.8(4)
C35 C30 O2 117.8(4)
C30 C31 C32 118.0(5)
C30 C31 H31A 121.0
C32 C31 H31A 121.0
C33 C32 C31 120.7(5)
C33 C32 H32A 119.7
C31 C32 H32A 119.7
C34 C33 C32 120.3(5)
C34 C33 H33A 119.8
C32 C33 H33A 119.8
C33 C34 C35 120.6(6)
C33 C34 H34A 119.7
C35 C34 H34A 119.7
C34 C35 C30 119.0(5)
C34 C35 H35A 120.5
C30 C35 H35A 120.5
C41 C36 C37 120.9(4)
C41 C36 O3 120.7(4)
C37 C36 O3 118.3(4)
C36 C37 C38 119.4(5)
C36 C37 H37A 120.3
C38 C37 H37A 120.3
C39 C38 C37 120.5(5)
C39 C38 H38A 119.7
C37 C38 H38A 119.7
C38 C39 C40 120.1(5)
C38 C39 H39A 119.9
C40 C39 H39A 119.9
C39 C40 C41 120.1(5)
C39 C40 H40A 120.0
C41 C40 H40A 120.0
C36 C41 C40 119.0(5)
C36 C41 H41A 120.5
C40 C41 H41A 120.5
C43 C42 C47 118.8(4)
C43 C42 P2 122.0(3)
C47 C42 P2 119.2(3)
C42 C43 C44 120.2(4)
C42 C43 H43A 119.9
C44 C43 H43A 119.9
C45 C44 C43 120.2(5)
C45 C44 H44A 119.9
C43 C44 H44A 119.9
C44 C45 C46 120.3(4)
C44 C45 H45A 119.9
C46 C45 H45A 119.9
C45 C46 C47 120.1(4)
C45 C46 H46A 120.0
C47 C46 H46A 120.0
C46 C47 C42 120.4(4)
C46 C47 H47A 119.8
C42 C47 H47A 119.8
C53 C48 C49 118.5(4)
C53 C48 P2 122.7(3)
C49 C48 P2 118.9(3)
C50 C49 C48 120.2(4)
C50 C49 H49A 119.9
C48 C49 H49A 119.9
C51 C50 C49 120.7(5)
C51 C50 H50A 119.7
C49 C50 H50A 119.7
C52 C51 C50 119.7(5)
C52 C51 H51A 120.1
C50 C51 H51A 120.1
C51 C52 C53 120.1(5)
C51 C52 H52A 120.0
C53 C52 H52A 120.0
C48 C53 C52 120.9(4)
C48 C53 H53A 119.6
C52 C53 H53A 119.6
C59 C54 C55 118.3(4)
C59 C54 P2 120.1(3)
C55 C54 P2 121.6(3)
C56 C55 C54 120.2(4)
C56 C55 H55A 119.9
C54 C55 H55A 119.9
C57 C56 C55 120.8(5)
C57 C56 H56A 119.6
C55 C56 H56A 119.6
C56 C57 C58 119.2(4)
C56 C57 H57A 120.4
C58 C57 H57A 120.4
C57 C58 C59 121.2(4)
C57 C58 H58A 119.4
C59 C58 H58A 119.4
C58 C59 C54 120.3(4)
C58 C59 H59A 119.8
C54 C59 H59A 119.8
F5 P3 F2 102.3(4)
F5 P3 F6 95.0(3)
F2 P3 F6 91.5(2)
F5 P3 F1 84.3(4)
F2 P3 F1 173.3(3)
F6 P3 F1 88.1(2)
F5 P3 F4 96.2(4)
F2 P3 F4 92.2(2)
F6 P3 F4 167.2(3)
F1 P3 F4 86.9(2)
F5 P3 F4' 50.2(6)
F2 P3 F4' 78.5(5)
F6 P3 F4' 139.0(7)
F1 P3 F4' 106.0(6)
F4 P3 F4' 53.8(7)
F5 P3 F3 172.2(4)
F2 P3 F3 85.4(3)
F6 P3 F3 85.3(3)
F1 P3 F3 87.9(3)
F4 P3 F3 82.7(3)
F4' P3 F3 132.4(7)
F5 P3 F5' 41.9(6)
F2 P3 F5' 75.8(6)
F6 P3 F5' 64.0(6)
F1 P3 F5' 109.9(6)
F4 P3 F5' 128.8(7)
F4' P3 F5' 74.9(9)
F3 P3 F5' 143.0(7)

loop_
_geom_bond_atom_site_label_1
_geom_bond_atom_site_label_2
_geom_bond_distance
Ru1 C1 1.957(4)
Ru1 P1 2.2349(10)
Ru1 C22 2.253(4)
Ru1 C21 2.255(4)
Ru1 C23 2.262(4)
Ru1 C19 2.287(4)
Ru1 C20 2.302(4)
Ru1 P2 2.3539(10)
P1 O3 1.591(3)
P1 O1 1.603(3)
P1 O2 1.605(3)
P2 C42 1.830(4)
P2 C48 1.833(4)
P2 C54 1.838(4)
O1 C24 1.406(4)
O2 C30 1.411(5)
O3 C36 1.420(4)
C1 C2 1.441(5)
C1 C6 1.531(5)
C2 C3 1.334(5)
C2 H2A 0.9300
C3 C4 1.486(5)
C3 H3A 0.9300
C4 C5 1.532(5)
C4 H4A 0.9700
C4 H4B 0.9700
C5 C13 1.535(5)
C5 C7 1.542(5)
C5 C6 1.550(5)
C6 H6A 0.9700
C6 H6B 0.9700
C7 C12 1.378(6)
C7 C8 1.389(6)
C8 C9 1.386(6)
C8 H8A 0.9300
C9 C10 1.369(8)
C9 H9A 0.9300
C10 C11 1.361(8)
C10 H10A 0.9300
C11 C12 1.389(6)
C11 H11A 0.9300
C12 H12A 0.9300
C13 C14 1.384(6)
C13 C18 1.385(6)
C14 C15 1.385(6)
C14 H14A 0.9300
C15 C16 1.359(7)
C15 H15A 0.9300
C16 C17 1.365(7)
C16 H16A 0.9300
C17 C18 1.390(6)
C17 H17A 0.9300
C18 H18A 0.9300
C19 C20 1.366(7)
C19 C23 1.395(7)
C19 H19A 0.9800
C20 C21 1.391(6)
C20 H20A 0.9800
C21 C22 1.389(7)
C21 H21A 0.9800
C22 C23 1.396(7)
C22 H22A 0.9800
C23 H23A 0.9800
C24 C25 1.369(6)
C24 C29 1.369(6)
C25 C26 1.394(6)
C25 H25A 0.9300
C26 C27 1.366(7)
C26 H26A 0.9300
C27 C28 1.368(7)
C27 H27A 0.9300
C28 C29 1.381(6)
C28 H28A 0.9300
C29 H29A 0.9300
C30 C31 1.350(6)
C30 C35 1.378(6)
C31 C32 1.408(7)
C31 H31A 0.9300
C32 C33 1.348(8)
C32 H32A 0.9300
C33 C34 1.346(8)
C33 H33A 0.9300
C34 C35 1.375(7)
C34 H34A 0.9300
C35 H35A 0.9300
C36 C41 1.365(6)
C36 C37 1.366(6)
C37 C38 1.372(7)
C37 H37A 0.9300
C38 C39 1.352(8)
C38 H38A 0.9300
C39 C40 1.370(7)
C39 H39A 0.9300
C40 C41 1.382(6)
C40 H40A 0.9300
C41 H41A 0.9300
C42 C43 1.377(6)
C42 C47 1.397(6)
C43 C44 1.395(6)
C43 H43A 0.9300
C44 C45 1.365(7)
C44 H44A 0.9300
C45 C46 1.371(7)
C45 H45A 0.9300
C46 C47 1.381(6)
C46 H46A 0.9300
C47 H47A 0.9300
C48 C53 1.381(6)
C48 C49 1.394(5)
C49 C50 1.382(6)
C49 H49A 0.9300
C50 C51 1.371(7)
C50 H50A 0.9300
C51 C52 1.371(7)
C51 H51A 0.9300
C52 C53 1.386(6)
C52 H52A 0.9300
C53 H53A 0.9300
C54 C59 1.386(5)
C54 C55 1.395(5)
C55 C56 1.383(6)
C55 H55A 0.9300
C56 C57 1.364(7)
C56 H56A 0.9300
C57 C58 1.369(7)
C57 H57A 0.9300
C58 C59 1.373(6)
C58 H58A 0.9300
C59 H59A 0.9300
P3 F5 1.482(5)
P3 F2 1.556(3)
P3 F6 1.563(3)
P3 F1 1.576(4)
P3 F4 1.576(4)
P3 F4' 1.630(16)
P3 F3 1.633(5)
P3 F5' 1.887(19)
